data_7057937
loop_
_publ_author_name
'Das, Debarati'
'Roy, Sandipan'
'Biradha, Kumar'

_publ_section_title
;
 Crystal engineering with isosteric triether and triamine linked aromatic
 tri-carboxylic acids: iso-structurality and synthon interplay in their
 co-crystals and salts with bis(pyridyl) derivatives
;
_journal_issue 24
_journal_name_full 'New Journal of Chemistry'
_journal_page_first 19953
_journal_paper_doi 10.1039/C8NJ04600J
_journal_volume 42
_journal_year 2018
_chemical_formula_sum 'C38 H33 N5 O7'
_chemical_formula_weight 671.69
_space_group_crystal_system triclinic
_space_group_IT_number 2
_space_group_name_Hall '-P 1'
_space_group_name_H-M_alt 'P -1'
_symmetry_space_group_name_Hall '-P 1'
_symmetry_space_group_name_H-M 'P -1'
_atom_sites_solution_hydrogens geom
_audit_creation_method SHELXL-2014/7
_audit_update_record
;
2018-09-10 deposited with the CCDC.
2018-11-06 downloaded from the CCDC.
;
_cell_angle_alpha 109.83(3)
_cell_angle_beta 100.42(6)
_cell_angle_gamma 97.41(5)
_cell_formula_units_Z 2
_cell_length_a 9.179(9)
_cell_length_b 13.799(9)
_cell_length_c 14.211(10)
_cell_measurement_reflns_used 20947
_cell_measurement_temperature 100(2)
_cell_measurement_theta_max 26.453
_cell_measurement_theta_min 1.570
_cell_volume 1630(2)
_computing_structure_refinement 'SHELXL-2014/7 (Sheldrick, 2014)'
_diffrn_ambient_temperature 100(2)
_diffrn_measured_fraction_theta_full 0.993
_diffrn_measured_fraction_theta_max 0.962
_diffrn_measurement_device_type 'BRUKER APEX-2 CCD'
_diffrn_measurement_method hemisphere
_diffrn_radiation_type MoK\a
_diffrn_radiation_wavelength 0.71073
_diffrn_reflns_av_R_equivalents 0.1391
_diffrn_reflns_av_unetI/netI 0.1529
_diffrn_reflns_Laue_measured_fraction_full 0.993
_diffrn_reflns_Laue_measured_fraction_max 0.962
_diffrn_reflns_limit_h_max 11
_diffrn_reflns_limit_h_min -11
_diffrn_reflns_limit_k_max 17
_diffrn_reflns_limit_k_min -17
_diffrn_reflns_limit_l_max 17
_diffrn_reflns_limit_l_min -17
_diffrn_reflns_number 20947
_diffrn_reflns_point_group_measured_fraction_full 0.993
_diffrn_reflns_point_group_measured_fraction_max 0.962
_diffrn_reflns_theta_full 25.242
_diffrn_reflns_theta_max 26.453
_diffrn_reflns_theta_min 1.570
_exptl_absorpt_coefficient_mu 0.096
_exptl_absorpt_process_details SADABS
_exptl_crystal_colour brown
_exptl_crystal_density_diffrn 1.369
_exptl_crystal_description needle
_exptl_crystal_F_000 704
_exptl_crystal_size_max 0.25
_exptl_crystal_size_mid 0.18
_exptl_crystal_size_min 0.16
_refine_diff_density_max 0.330
_refine_diff_density_min -0.357
_refine_diff_density_rms 0.071
_refine_ls_extinction_coef 0.0035(12)
_refine_ls_extinction_expression Fc^*^=kFc[1+0.001xFc^2^\l^3^/sin(2\q)]^-1/4^
_refine_ls_extinction_method 'SHELXL-2014/7 (Sheldrick 2014'
_refine_ls_goodness_of_fit_ref 0.840
_refine_ls_hydrogen_treatment constr
_refine_ls_matrix_type full
_refine_ls_number_parameters 457
_refine_ls_number_reflns 6478
_refine_ls_number_restraints 0
_refine_ls_restrained_S_all 0.840
_refine_ls_R_factor_all 0.1630
_refine_ls_R_factor_gt 0.0666
_refine_ls_shift/su_max 0.000
_refine_ls_shift/su_mean 0.000
_refine_ls_structure_factor_coef Fsqd
_refine_ls_weighting_details 'w=1/[\s^2^(Fo^2^)+(0.0795P)^2^] where P=(Fo^2^+2Fc^2^)/3'
_refine_ls_weighting_scheme calc
_refine_ls_wR_factor_gt 0.1442
_refine_ls_wR_factor_ref 0.1929
_reflns_Friedel_coverage 0.000
_reflns_number_gt 2550
_reflns_number_total 6478
_reflns_threshold_expression 'I > 2\s(I)'
_cod_data_source_file c8nj04600j2.cif
_cod_data_source_block 9
_cod_depositor_comments 'Adding full bibliography for 7057935--7057944.cif.'
_cod_database_code 7057937
_shelx_shelxl_version_number 2014/7
_shelx_space_group_comment
;
The symmetry employed for this shelxl refinement is uniquely defined
by the following loop, which should always be used as a source of
symmetry information in preference to the above space-group names.
They are only intended as comments.
;

loop_
_space_group_symop_operation_xyz
'x, y, z'
'-x, -y, -z'

loop_
_atom_site_label
_atom_site_type_symbol
_atom_site_fract_x
_atom_site_fract_y
_atom_site_fract_z
_atom_site_U_iso_or_equiv
_atom_site_adp_type
_atom_site_occupancy
_atom_site_site_symmetry_order
_atom_site_calc_flag
_atom_site_refinement_flags_posn
_atom_site_refinement_flags_adp
O12A O 0.0871(3) 0.1137(2) 0.1995(2) 0.0497(7) Uani 1 1 d . .
H1O H 0.0134 0.0767 0.1532 0.074 Uiso 1 1 calc R U
O22A O 0.4660(3) 0.4718(2) 0.09874(18) 0.0498(7) Uani 1 1 d . .
O21A O 0.6698(3) 0.5781(2) 0.09647(19) 0.0503(7) Uani 1 1 d . .
H21O H 0.6247 0.5585 0.0357 0.075 Uiso 1 1 calc R U
O31A O 1.4348(3) 0.8202(2) 1.2688(2) 0.0568(8) Uani 1 1 d . .
O11A O 0.0634(3) -0.0261(2) 0.2450(2) 0.0592(8) Uani 1 1 d . .
N21A N 0.8772(3) 0.5988(2) 0.5530(2) 0.0371(7) Uani 1 1 d . .
H21A H 0.9563 0.6486 0.5813 0.045 Uiso 1 1 calc R U
O32A O 1.5403(3) 0.7859(2) 1.1356(2) 0.0612(8) Uani 1 1 d . .
H32O H 1.6179 0.8106 1.1819 0.092 Uiso 1 1 calc R U
N21B N 0.1651(3) 0.7538(3) 0.6642(2) 0.0446(8) Uani 1 1 d . .
N31A N 0.8587(3) 0.5904(2) 0.8872(2) 0.0388(8) Uani 1 1 d . .
H31A H 0.7801 0.5929 0.9123 0.047 Uiso 1 1 calc R U
O1M O 0.8076(3) 0.8694(3) 0.2670(2) 0.0749(10) Uani 1 1 d . .
H1M H 0.8780 0.9042 0.2566 0.112 Uiso 1 1 calc R U
N11A N 0.6499(3) 0.2755(2) 0.5871(2) 0.0431(8) Uani 1 1 d . .
H11N H 0.6834 0.2365 0.6185 0.052 Uiso 1 1 calc R U
C24A C 0.6658(4) 0.5513(3) 0.2495(3) 0.0344(9) Uani 1 1 d . .
C3A C 0.8688(4) 0.5938(3) 0.7185(3) 0.0343(9) Uani 1 1 d . .
H3A H 0.9148 0.6648 0.7489 0.041 Uiso 1 1 calc R U
N11B N 0.8493(3) 1.0100(3) 1.0493(2) 0.0472(9) Uani 1 1 d . .
C25A C 0.5882(4) 0.5115(3) 0.3081(3) 0.0347(9) Uani 1 1 d . .
H25A H 0.4895 0.4732 0.2792 0.042 Uiso 1 1 calc R U
C2A C 0.8333(4) 0.5382(3) 0.7789(3) 0.0338(9) Uani 1 1 d . .
C21A C 0.8050(4) 0.5825(3) 0.4539(3) 0.0334(9) Uani 1 1 d . .
C6A C 0.7230(4) 0.3822(3) 0.6277(3) 0.0352(9) Uani 1 1 d . .
C13A C 0.3406(4) 0.2194(3) 0.3562(3) 0.0373(9) Uani 1 1 d . .
H13A H 0.3001 0.2528 0.3139 0.045 Uiso 1 1 calc R U
C22A C 0.8821(4) 0.6251(3) 0.3958(3) 0.0360(9) Uani 1 1 d . .
H22A H 0.9806 0.6640 0.4250 0.043 Uiso 1 1 calc R U
C12A C 0.4669(4) 0.2727(3) 0.4350(3) 0.0364(9) Uani 1 1 d . .
H12A H 0.5115 0.3407 0.4441 0.044 Uiso 1 1 calc R U
C5A C 0.7665(4) 0.4363(3) 0.5682(3) 0.0351(9) Uani 1 1 d . .
H5A H 0.7496 0.4011 0.4973 0.042 Uiso 1 1 calc R U
C4A C 0.8351(4) 0.5426(3) 0.6122(3) 0.0329(8) Uani 1 1 d . .
C27A C 0.5921(4) 0.5306(3) 0.1441(3) 0.0395(9) Uani 1 1 d . .
C11A C 0.5285(4) 0.2265(3) 0.5010(3) 0.0374(9) Uani 1 1 d . .
C31A C 0.9968(4) 0.6372(3) 0.9560(3) 0.0357(9) Uani 1 1 d . .
C14A C 0.2725(4) 0.1177(3) 0.3385(3) 0.0390(9) Uani 1 1 d . .
C32A C 1.0041(4) 0.6912(3) 1.0601(3) 0.0397(9) Uani 1 1 d . .
H32A H 0.9151 0.6957 1.0823 0.048 Uiso 1 1 calc R U
C34A C 1.2767(4) 0.7331(3) 1.1001(3) 0.0375(9) Uani 1 1 d . .
C26A C 0.6549(4) 0.5279(3) 0.4074(3) 0.0349(9) Uani 1 1 d . .
H26A H 0.5994 0.5021 0.4455 0.042 Uiso 1 1 calc R U
C22B C 0.3727(4) 0.7518(3) 0.7920(3) 0.0402(9) Uani 1 1 d . .
H22B H 0.4178 0.7134 0.8273 0.048 Uiso 1 1 calc R U
C1A C 0.7591(4) 0.4333(3) 0.7341(3) 0.0359(9) Uani 1 1 d . .
H1A H 0.7336 0.3972 0.7753 0.043 Uiso 1 1 calc R U
C13B C 0.5838(4) 0.9080(3) 0.8935(3) 0.0375(9) Uani 1 1 d . .
C36A C 1.1341(4) 0.6323(3) 0.9257(3) 0.0402(9) Uani 1 1 d . .
H36A H 1.1332 0.5969 0.8570 0.048 Uiso 1 1 calc R U
C23B C 0.4408(4) 0.8549(3) 0.8138(3) 0.0379(9) Uani 1 1 d . .
C37A C 1.4208(4) 0.7831(3) 1.1764(3) 0.0444(10) Uani 1 1 d . .
C33A C 1.1406(4) 0.7376(3) 1.1299(3) 0.0409(9) Uani 1 1 d . .
H33A H 1.1423 0.7728 1.1988 0.049 Uiso 1 1 calc R U
C21B C 0.2383(4) 0.7057(3) 0.7183(3) 0.0425(10) Uani 1 1 d . .
H21B H 0.1961 0.6362 0.7058 0.051 Uiso 1 1 calc R U
C17A C 0.1318(4) 0.0619(3) 0.2575(3) 0.0447(10) Uani 1 1 d . .
C23A C 0.8136(4) 0.6099(3) 0.2965(3) 0.0391(9) Uani 1 1 d . .
H23A H 0.8666 0.6391 0.2593 0.047 Uiso 1 1 calc R U
C35A C 1.2692(4) 0.6795(3) 0.9972(3) 0.0441(10) Uani 1 1 d . .
H35A H 1.3588 0.6753 0.9756 0.053 Uiso 1 1 calc R U
C24B C 0.3673(4) 0.9050(3) 0.7566(3) 0.0514(11) Uani 1 1 d . .
H24B H 0.4084 0.9741 0.7669 0.062 Uiso 1 1 calc R U
C25B C 0.2322(4) 0.8531(3) 0.6839(3) 0.0556(12) Uani 1 1 d . .
H25B H 0.1856 0.8893 0.6466 0.067 Uiso 1 1 calc R U
C16A C 0.4625(4) 0.1225(3) 0.4809(3) 0.0525(11) Uani 1 1 d . .
H16A H 0.5056 0.0881 0.5214 0.063 Uiso 1 1 calc R U
C12B C 0.6451(4) 1.0126(3) 0.9223(3) 0.0537(11) Uani 1 1 d . .
H12B H 0.5976 1.0524 0.8899 0.064 Uiso 1 1 calc R U
C15A C 0.3352(5) 0.0697(3) 0.4029(3) 0.0542(11) Uani 1 1 d . .
H15A H 0.2909 0.0014 0.3931 0.065 Uiso 1 1 calc R U
C11B C 0.7763(5) 1.0597(3) 0.9987(3) 0.0576(12) Uani 1 1 d . .
H11B H 0.8151 1.1307 1.0153 0.069 Uiso 1 1 calc R U
C15B C 0.7925(5) 0.9088(4) 1.0221(3) 0.0652(13) Uani 1 1 d . .
H15B H 0.8428 0.8715 1.0563 0.078 Uiso 1 1 calc R U
C14B C 0.6627(5) 0.8555(4) 0.9459(3) 0.0673(14) Uani 1 1 d . .
H14B H 0.6281 0.7840 0.9297 0.081 Uiso 1 1 calc R U
C1M C 0.8323(6) 0.8889(4) 0.3725(4) 0.0830(16) Uani 1 1 d . .
H1M1 H 0.9297 0.8760 0.3967 0.124 Uiso 1 1 calc R U
H1M2 H 0.7551 0.8432 0.3839 0.124 Uiso 1 1 calc R U
H1M3 H 0.8289 0.9609 0.4092 0.124 Uiso 1 1 calc R U

loop_
_atom_site_aniso_label
_atom_site_aniso_U_11
_atom_site_aniso_U_22
_atom_site_aniso_U_33
_atom_site_aniso_U_23
_atom_site_aniso_U_13
_atom_site_aniso_U_12
O12A 0.0377(16) 0.0523(18) 0.0470(18) 0.0173(15) -0.0084(13) -0.0022(13)
O22A 0.0344(15) 0.079(2) 0.0328(15) 0.0238(14) 0.0040(12) -0.0027(14)
O21A 0.0382(15) 0.074(2) 0.0392(16) 0.0290(16) 0.0031(13) 0.0007(14)
O31A 0.0573(18) 0.060(2) 0.0404(18) 0.0208(15) -0.0088(14) -0.0086(14)
O11A 0.0540(18) 0.051(2) 0.0588(19) 0.0208(16) -0.0023(15) -0.0130(15)
N21A 0.0322(17) 0.0426(19) 0.0329(17) 0.0175(15) -0.0005(14) -0.0025(14)
O32A 0.0399(16) 0.081(2) 0.0540(19) 0.0258(17) -0.0010(14) -0.0001(16)
N21B 0.0337(18) 0.050(2) 0.046(2) 0.0182(18) 0.0035(15) 0.0010(16)
N31A 0.0356(17) 0.049(2) 0.0299(17) 0.0160(15) 0.0077(14) 0.0009(15)
O1M 0.051(2) 0.097(3) 0.063(2) 0.0348(19) -0.0066(16) -0.0161(17)
N11A 0.0446(19) 0.038(2) 0.0405(19) 0.0174(16) -0.0079(15) 0.0037(15)
C24A 0.0300(19) 0.044(2) 0.031(2) 0.0183(18) 0.0023(16) 0.0063(17)
C3A 0.0275(19) 0.038(2) 0.036(2) 0.0181(18) 0.0007(16) 0.0000(16)
N11B 0.0407(19) 0.050(2) 0.043(2) 0.0169(18) -0.0004(16) -0.0013(17)
C25A 0.0269(19) 0.035(2) 0.033(2) 0.0084(17) -0.0026(16) 0.0015(16)
C2A 0.0283(19) 0.044(2) 0.0250(19) 0.0124(18) 0.0014(15) 0.0038(17)
C21A 0.0295(19) 0.036(2) 0.033(2) 0.0144(18) 0.0007(16) 0.0057(16)
C6A 0.032(2) 0.037(2) 0.034(2) 0.0155(18) -0.0018(17) 0.0021(17)
C13A 0.034(2) 0.040(2) 0.035(2) 0.0148(18) -0.0005(17) 0.0064(18)
C22A 0.031(2) 0.041(2) 0.034(2) 0.0178(18) 0.0008(17) 0.0021(17)
C12A 0.035(2) 0.036(2) 0.035(2) 0.0150(18) -0.0005(17) 0.0010(17)
C5A 0.0320(19) 0.040(2) 0.031(2) 0.0157(18) 0.0002(16) 0.0021(17)
C4A 0.0269(19) 0.038(2) 0.031(2) 0.0160(18) -0.0011(16) 0.0032(17)
C27A 0.031(2) 0.051(3) 0.039(2) 0.020(2) 0.0092(18) 0.0067(19)
C11A 0.039(2) 0.037(2) 0.030(2) 0.0104(18) 0.0011(17) 0.0022(18)
C31A 0.040(2) 0.035(2) 0.028(2) 0.0148(17) 0.0000(17) -0.0012(17)
C14A 0.036(2) 0.043(2) 0.034(2) 0.0154(19) -0.0013(17) 0.0045(18)
C32A 0.043(2) 0.043(2) 0.034(2) 0.0178(19) 0.0085(18) 0.0013(18)
C34A 0.040(2) 0.038(2) 0.032(2) 0.0170(18) 0.0017(18) -0.0026(18)
C26A 0.0293(19) 0.041(2) 0.035(2) 0.0187(18) 0.0028(17) 0.0051(17)
C22B 0.035(2) 0.042(2) 0.041(2) 0.0170(19) 0.0039(18) -0.0004(18)
C1A 0.0310(19) 0.039(2) 0.038(2) 0.0194(19) 0.0021(17) 0.0017(17)
C13B 0.031(2) 0.042(2) 0.034(2) 0.0117(19) 0.0022(17) 0.0022(18)
C36A 0.036(2) 0.051(3) 0.030(2) 0.0140(19) 0.0055(18) 0.0043(18)
C23B 0.034(2) 0.043(2) 0.033(2) 0.0120(19) 0.0059(17) 0.0044(18)
C37A 0.046(2) 0.041(2) 0.041(3) 0.021(2) -0.006(2) -0.0008(19)
C33A 0.050(2) 0.039(2) 0.029(2) 0.0137(18) 0.0020(19) 0.0002(19)
C21B 0.040(2) 0.039(2) 0.044(2) 0.014(2) 0.0095(19) 0.0011(19)
C17A 0.041(2) 0.044(3) 0.043(2) 0.014(2) 0.0047(19) 0.003(2)
C23A 0.031(2) 0.053(3) 0.040(2) 0.026(2) 0.0082(17) 0.0058(18)
C35A 0.039(2) 0.052(3) 0.040(2) 0.020(2) 0.0057(19) 0.0046(19)
C24B 0.048(2) 0.041(3) 0.055(3) 0.018(2) -0.006(2) -0.001(2)
C25B 0.048(3) 0.053(3) 0.060(3) 0.028(2) -0.009(2) 0.002(2)
C16A 0.058(3) 0.038(3) 0.050(3) 0.020(2) -0.013(2) -0.003(2)
C12B 0.039(2) 0.041(3) 0.067(3) 0.019(2) -0.014(2) 0.001(2)
C15A 0.059(3) 0.041(3) 0.051(3) 0.018(2) -0.005(2) -0.007(2)
C11B 0.052(3) 0.038(3) 0.067(3) 0.013(2) -0.007(2) 0.001(2)
C15B 0.063(3) 0.061(3) 0.062(3) 0.035(3) -0.019(2) -0.008(2)
C14B 0.066(3) 0.053(3) 0.066(3) 0.031(3) -0.023(3) -0.016(2)
C1M 0.087(4) 0.088(4) 0.070(4) 0.041(3) -0.001(3) 0.000(3)

loop_
_atom_type_symbol
_atom_type_description
_atom_type_scat_dispersion_real
_atom_type_scat_dispersion_imag
_atom_type_scat_source
C C 0.0033 0.0016 'International Tables Vol C Tables 4.2.6.8 and 6.1.1.4'
H H 0.0000 0.0000 'International Tables Vol C Tables 4.2.6.8 and 6.1.1.4'
N N 0.0061 0.0033 'International Tables Vol C Tables 4.2.6.8 and 6.1.1.4'
O O 0.0106 0.0060 'International Tables Vol C Tables 4.2.6.8 and 6.1.1.4'

loop_
_geom_angle_atom_site_label_1
_geom_angle_atom_site_label_2
_geom_angle_atom_site_label_3
_geom_angle
C17A O12A H1O 109.5
C27A O21A H21O 109.5
C21A N21A C4A 126.5(3)
C21A N21A H21A 116.8
C4A N21A H21A 116.8
C37A O32A H32O 109.5
C21B N21B C25B 115.4(3)
C31A N31A C2A 126.4(3)
C31A N31A H31A 116.8
C2A N31A H31A 116.8
C1M O1M H1M 109.5
C11A N11A C6A 126.6(3)
C11A N11A H11N 116.7
C6A N11A H11N 116.7
C25A C24A C23A 117.7(3)
C25A C24A C27A 119.1(3)
C23A C24A C27A 123.2(3)
C2A C3A C4A 119.3(3)
C2A C3A H3A 120.3
C4A C3A H3A 120.3
C11B N11B C15B 116.4(4)
C26A C25A C24A 120.8(3)
C26A C25A H25A 119.6
C24A C25A H25A 119.6
C3A C2A C1A 120.7(3)
C3A C2A N31A 120.3(3)
C1A C2A N31A 118.6(3)
N21A C21A C22A 119.0(3)
N21A C21A C26A 123.7(3)
C22A C21A C26A 117.3(3)
C5A C6A C1A 119.0(3)
C5A C6A N11A 123.6(3)
C1A C6A N11A 117.3(3)
C12A C13A C14A 121.6(3)
C12A C13A H13A 119.2
C14A C13A H13A 119.2
C23A C22A C21A 120.5(3)
C23A C22A H22A 119.8
C21A C22A H22A 119.8
C13A C12A C11A 120.9(3)
C13A C12A H12A 119.6
C11A C12A H12A 119.6
C6A C5A C4A 121.1(3)
C6A C5A H5A 119.4
C4A C5A H5A 119.4
C3A C4A C5A 119.6(3)
C3A C4A N21A 118.5(3)
C5A C4A N21A 121.9(3)
O22A C27A O21A 121.1(3)
O22A C27A C24A 123.9(3)
O21A C27A C24A 115.0(3)
C12A C11A C16A 117.4(3)
C12A C11A N11A 125.6(3)
C16A C11A N11A 117.0(3)
N31A C31A C32A 120.1(3)
N31A C31A C36A 122.2(3)
C32A C31A C36A 117.7(3)
C13A C14A C15A 118.0(3)
C13A C14A C17A 122.0(3)
C15A C14A C17A 119.9(4)
C33A C32A C31A 120.9(4)
C33A C32A H32A 119.5
C31A C32A H32A 119.5
C35A C34A C33A 117.4(3)
C35A C34A C37A 122.2(4)
C33A C34A C37A 120.3(3)
C25A C26A C21A 122.0(3)
C25A C26A H26A 119.0
C21A C26A H26A 119.0
C21B C22B C23B 120.3(4)
C21B C22B H22B 119.8
C23B C22B H22B 119.8
C6A C1A C2A 120.1(3)
C6A C1A H1A 120.0
C2A C1A H1A 120.0
C12B C13B C14B 115.3(4)
C12B C13B C23B 122.6(3)
C14B C13B C23B 122.0(4)
C35A C36A C31A 120.2(3)
C35A C36A H36A 119.9
C31A C36A H36A 119.9
C24B C23B C22B 115.8(3)
C24B C23B C13B 122.2(3)
C22B C23B C13B 122.0(3)
O31A C37A O32A 121.2(4)
O31A C37A C34A 124.8(4)
O32A C37A C34A 113.9(4)
C32A C33A C34A 121.5(3)
C32A C33A H33A 119.2
C34A C33A H33A 119.2
N21B C21B C22B 124.4(4)
N21B C21B H21B 117.8
C22B C21B H21B 117.8
O11A C17A O12A 122.8(4)
O11A C17A C14A 123.1(4)
O12A C17A C14A 114.1(3)
C22A C23A C24A 121.6(3)
C22A C23A H23A 119.2
C24A C23A H23A 119.2
C36A C35A C34A 122.2(4)
C36A C35A H35A 118.9
C34A C35A H35A 118.9
C23B C24B C25B 120.4(4)
C23B C24B H24B 119.8
C25B C24B H24B 119.8
N21B C25B C24B 123.7(4)
N21B C25B H25B 118.2
C24B C25B H25B 118.2
C15A C16A C11A 121.7(4)
C15A C16A H16A 119.2
C11A C16A H16A 119.2
C13B C12B C11B 120.8(4)
C13B C12B H12B 119.6
C11B C12B H12B 119.6
C16A C15A C14A 120.3(4)
C16A C15A H15A 119.8
C14A C15A H15A 119.8
N11B C11B C12B 123.7(4)
N11B C11B H11B 118.2
C12B C11B H11B 118.2
N11B C15B C14B 123.7(4)
N11B C15B H15B 118.2
C14B C15B H15B 118.2
C15B C14B C13B 120.1(4)
C15B C14B H14B 119.9
C13B C14B H14B 119.9
O1M C1M H1M1 109.5
O1M C1M H1M2 109.5
H1M1 C1M H1M2 109.5
O1M C1M H1M3 109.5
H1M1 C1M H1M3 109.5
H1M2 C1M H1M3 109.5

loop_
_geom_bond_atom_site_label_1
_geom_bond_atom_site_label_2
_geom_bond_distance
O12A C17A 1.310(4)
O12A H1O 0.8200
O22A C27A 1.244(4)
O21A C27A 1.324(4)
O21A H21O 0.8200
O31A C37A 1.213(4)
O11A C17A 1.231(4)
N21A C21A 1.372(4)
N21A C4A 1.394(4)
N21A H21A 0.8600
O32A C37A 1.332(5)
O32A H32O 0.8200
N21B C21B 1.326(5)
N21B C25B 1.340(5)
N31A C31A 1.376(4)
N31A C2A 1.421(4)
N31A H31A 0.8600
O1M C1M 1.400(5)
O1M H1M 0.8200
N11A C11A 1.395(4)
N11A C6A 1.408(4)
N11A H11N 0.8600
C24A C25A 1.389(5)
C24A C23A 1.401(5)
C24A C27A 1.440(5)
C3A C2A 1.383(5)
C3A C4A 1.388(5)
C3A H3A 0.9300
N11B C11B 1.310(5)
N11B C15B 1.321(5)
C25A C26A 1.360(4)
C25A H25A 0.9300
C2A C1A 1.388(5)
C21A C22A 1.400(5)
C21A C26A 1.402(5)
C6A C5A 1.381(4)
C6A C1A 1.388(5)
C13A C12A 1.375(5)
C13A C14A 1.379(5)
C13A H13A 0.9300
C22A C23A 1.370(4)
C22A H22A 0.9300
C12A C11A 1.382(5)
C12A H12A 0.9300
C5A C4A 1.391(5)
C5A H5A 0.9300
C11A C16A 1.394(5)
C31A C32A 1.396(5)
C31A C36A 1.406(5)
C14A C15A 1.388(5)
C14A C17A 1.479(5)
C32A C33A 1.369(5)
C32A H32A 0.9300
C34A C35A 1.381(5)
C34A C33A 1.393(5)
C34A C37A 1.462(5)
C26A H26A 0.9300
C22B C21B 1.380(5)
C22B C23B 1.383(5)
C22B H22B 0.9300
C1A H1A 0.9300
C13B C12B 1.369(5)
C13B C14B 1.382(5)
C13B C23B 1.481(5)
C36A C35A 1.372(5)
C36A H36A 0.9300
C23B C24B 1.376(5)
C33A H33A 0.9300
C21B H21B 0.9300
C23A H23A 0.9300
C35A H35A 0.9300
C24B C25B 1.387(5)
C24B H24B 0.9300
C25B H25B 0.9300
C16A C15A 1.375(5)
C16A H16A 0.9300
C12B C11B 1.377(5)
C12B H12B 0.9300
C15A H15A 0.9300
C11B H11B 0.9300
C15B C14B 1.379(6)
C15B H15B 0.9300
C14B H14B 0.9300
C1M H1M1 0.9600
C1M H1M2 0.9600
C1M H1M3 0.9600
